data_4308742
loop_
_publ_author_name
'Pei-Qing Zheng'
'Yan-Ping Ren'
'La-Sheng Long'
'Rong-Bin Huang'
'Lan-Sun Zheng'

_publ_section_title
;
pH-Dependent Assembly of Keggin-Based Supramolecular Architecture
;
_journal_name_full 'Inorganic Chemistry'
_journal_page_first 1190
_journal_page_last 1192
_journal_paper_doi 10.1021/ic048708s
_journal_volume 44
_journal_year 2005
_chemical_formula_sum 'C50 H88 N10 Ni2 O102 Si2 W24'
_chemical_formula_weight 7047.30
_chemical_name_systematic
; 
 ? 
;
_space_group_IT_number 14
_symmetry_cell_setting monoclinic
_symmetry_space_group_name_Hall '-P 2yn'
_symmetry_space_group_name_H-M 'P 1 21/n 1'
_atom_sites_solution_hydrogens geom
_atom_sites_solution_primary direct
_atom_sites_solution_secondary difmap
_audit_creation_method SHELXL-97
_cell_angle_alpha 90.00
_cell_angle_beta 100.935(3)
_cell_angle_gamma 90.00
_cell_formula_units_Z 2
_cell_length_a 14.043(2)
_cell_length_b 25.291(4)
_cell_length_c 18.492(3)
_cell_measurement_temperature 298(2)
_cell_volume 6448.4(17)
_computing_cell_refinement 'SHELXTL-Plus (Sheldrick, 1990)'
_computing_data_collection 'SHELXTL-Plus (Sheldrick, 1990)'
_computing_data_reduction 'SHELXTL-Plus (Sheldrick, 1990)'
_computing_molecular_graphics 'SHELXTL V.5.0 (Sheldrick, 1997)'
_computing_publication_material 'SHELXL-97 (Sheldrick, 1997)'
_computing_structure_refinement 'SHELXL-97 (Sheldrick, 1997)'
_computing_structure_solution 'SHELXS-97 (Sheldrick, 1990)'
_diffrn_ambient_temperature 298(2)
_diffrn_measured_fraction_theta_full 0.898
_diffrn_measured_fraction_theta_max 0.898
_diffrn_measurement_device_type 'Smart Apex 2000'
_diffrn_measurement_method 'phi and omega scan'
_diffrn_radiation_monochromator graphite
_diffrn_radiation_source 'fine-focus sealed tube'
_diffrn_radiation_type MoK\a
_diffrn_radiation_wavelength 0.71073
_diffrn_reflns_av_R_equivalents 0.0734
_diffrn_reflns_av_sigmaI/netI 0.0541
_diffrn_reflns_limit_h_max 16
_diffrn_reflns_limit_h_min -16
_diffrn_reflns_limit_k_max 30
_diffrn_reflns_limit_k_min -30
_diffrn_reflns_limit_l_max 16
_diffrn_reflns_limit_l_min -16
_diffrn_reflns_number 55938
_diffrn_reflns_theta_full 25.00
_diffrn_reflns_theta_max 25.00
_diffrn_reflns_theta_min 1.38
_diffrn_standards_decay_% 0
_exptl_absorpt_coefficient_mu 21.720
_exptl_absorpt_correction_T_max 0.1391
_exptl_absorpt_correction_T_min 0.0869
_exptl_absorpt_correction_type sadabs
_exptl_crystal_colour pale-green
_exptl_crystal_density_diffrn 3.630
_exptl_crystal_density_meas ?
_exptl_crystal_density_method .
_exptl_crystal_description block
_exptl_crystal_F_000 6268
_exptl_crystal_size_max 0.22
_exptl_crystal_size_mid 0.21
_exptl_crystal_size_min 0.15
_refine_diff_density_max 2.659
_refine_diff_density_min -1.753
_refine_diff_density_rms 0.369
_refine_ls_extinction_method none
_refine_ls_goodness_of_fit_ref 1.279
_refine_ls_hydrogen_treatment mixed
_refine_ls_matrix_type full
_refine_ls_number_parameters 839
_refine_ls_number_reflns 10193
_refine_ls_number_restraints 54
_refine_ls_restrained_S_all 1.277
_refine_ls_R_factor_all 0.0756
_refine_ls_R_factor_gt 0.0700
_refine_ls_shift/su_max 0.072
_refine_ls_shift/su_mean 0.002
_refine_ls_structure_factor_coef Fsqd
_refine_ls_weighting_details 'calc w=1/[\s^2^(Fo^2^)+(0.0305P)^2^+319.4176P] where P=(Fo^2^+2Fc^2^)/3'
_refine_ls_weighting_scheme calc
_refine_ls_wR_factor_gt 0.1428
_refine_ls_wR_factor_ref 0.1457
_reflns_number_gt 9531
_reflns_number_total 10193
_reflns_threshold_expression >2sigma(I)
_cod_data_source_file ic048708ssi20040915_085656.cif
_cod_data_source_block complex_1
_cod_original_cell_volume 6448.3(16)
_cod_database_code 4308742

loop_
_symmetry_equiv_pos_as_xyz
'x, y, z'
'-x+1/2, y+1/2, -z+1/2'
'-x, -y, -z'
'x-1/2, -y-1/2, z-1/2'

loop_
_atom_site_label
_atom_site_type_symbol
_atom_site_fract_x
_atom_site_fract_y
_atom_site_fract_z
_atom_site_U_iso_or_equiv
_atom_site_adp_type
_atom_site_occupancy
_atom_site_symmetry_multiplicity
_atom_site_calc_flag
_atom_site_refinement_flags
_atom_site_disorder_assembly
_atom_site_disorder_group
W1 W 0.28357(4) 0.18711(2) 0.03793(3) 0.02538(16) Uani 1 1 d . . .
W2 W 0.34426(5) 0.07175(3) 0.39072(4) 0.03394(18) Uani 1 1 d . . .
W3 W 0.30758(5) 0.04225(2) 0.05961(4) 0.02772(16) Uani 1 1 d . . .
W4 W 0.54971(5) 0.07677(2) 0.29267(4) 0.03226(18) Uani 1 1 d . . .
W5 W 0.34330(4) -0.01254(2) 0.22785(4) 0.02685(16) Uani 1 1 d . . .
W6 W 0.12714(4) 0.03803(2) 0.15388(4) 0.02812(16) Uani 1 1 d . . .
W7 W 0.52363(4) 0.20776(2) 0.26845(4) 0.02916(17) Uani 1 1 d . . .
W8 W 0.51849(4) 0.12868(3) 0.12277(4) 0.03196(17) Uani 1 1 d . . .
W9 W 0.32427(5) 0.20307(2) 0.37194(4) 0.03146(17) Uani 1 1 d . . .
W10 W 0.09747(4) 0.18176(2) 0.12633(4) 0.02497(16) Uani 1 1 d . . .
W11 W 0.13193(5) 0.12578(3) 0.31389(4) 0.03364(17) Uani 1 1 d . . .
W12 W 0.28404(4) 0.26296(2) 0.18612(4) 0.02479(16) Uani 1 1 d . . .
Si1 Si 0.3194(3) 0.12613(16) 0.2120(2) 0.0254(10) Uani 1 1 d . . .
O1 O 0.2894(7) 0.1301(4) 0.2935(6) 0.0285(14) Uani 1 1 d . . .
O2 O 0.2050(7) 0.0796(4) 0.3842(6) 0.0285(14) Uani 1 1 d . . .
O3 O 0.3488(7) -0.0163(4) 0.1252(6) 0.0285(14) Uani 1 1 d . . .
O4 O 0.5687(7) 0.1890(4) 0.1807(6) 0.0285(14) Uani 1 1 d . . .
O5 O 0.4659(6) 0.0206(3) 0.2483(5) 0.019(2) Uani 1 1 d U . .
O6 O 0.4153(7) 0.1731(4) 0.0725(6) 0.029(3) Uani 1 1 d . . .
O7 O 0.2784(7) 0.2447(4) 0.2842(6) 0.027(3) Uani 1 1 d . . .
O8 O 0.4196(6) 0.2469(4) 0.2127(5) 0.022(3) Uani 1 1 d . . .
O9 O 0.1201(8) 0.0675(4) 0.2461(5) 0.028(3) Uani 1 1 d . . .
O10 O 0.2711(7) 0.1124(3) 0.0296(5) 0.023(2) Uani 1 1 d U . .
O11 O 0.2036(7) -0.0193(4) 0.1990(6) 0.030(3) Uani 1 1 d . . .
O12 O 0.4362(6) 0.1332(4) 0.2195(5) 0.022(2) Uani 1 1 d . . .
O13 O 0.4689(8) 0.0799(4) 0.3632(6) 0.032(3) Uani 1 1 d . . .
O14 O 0.4452(7) 0.2041(4) 0.3446(5) 0.028(3) Uani 1 1 d . . .
O15 O 0.3230(7) 0.0181(4) 0.3171(5) 0.027(3) Uani 1 1 d . . .
O16 O 0.2988(7) 0.2548(4) 0.0856(6) 0.027(3) Uani 1 1 d . . .
O17 O 0.2657(7) 0.1734(4) 0.1609(5) 0.020(2) Uani 1 1 d . . .
O18 O 0.1482(6) 0.2503(4) 0.1568(6) 0.024(3) Uani 1 1 d . . .
O19 O 0.0978(7) 0.1090(3) 0.1148(6) 0.026(3) Uani 1 1 d . . .
O20 O 0.2866(6) 0.0689(3) 0.1768(5) 0.016(2) Uani 1 1 d . . .
O21 O 0.2824(9) 0.2048(5) -0.0508(7) 0.046(4) Uani 1 1 d . . .
O22 O 0.0231(9) 0.1215(5) 0.3439(7) 0.051(4) Uani 1 1 d . . .
O23 O 0.5933(8) 0.1280(5) 0.0620(8) 0.053(4) Uani 1 1 d . . .
O24 O 0.3211(9) 0.0124(5) -0.0242(7) 0.050(4) Uani 1 1 d . . .
O25 O 0.6466(8) 0.0425(4) 0.3401(7) 0.049(4) Uani 1 1 d . . .
O26 O 0.6077(8) 0.2557(4) 0.3031(7) 0.044(4) Uani 1 1 d . . .
O27 O 0.3716(8) -0.0767(4) 0.2531(7) 0.042(3) Uani 1 1 d . . .
O28 O 0.0155(8) 0.0083(4) 0.1300(7) 0.043(3) Uani 1 1 d . . .
O29 O 0.3610(8) 0.1416(4) 0.4312(6) 0.031(3) Uani 1 1 d . . .
O30 O 0.1903(8) 0.1844(4) 0.3701(6) 0.030(3) Uani 1 1 d . . .
O31 O 0.2861(8) 0.3299(4) 0.1914(6) 0.039(3) Uani 1 1 d . . .
O32 O 0.1796(8) 0.0249(4) 0.0643(6) 0.034(3) Uani 1 1 d . . .
O33 O 0.3391(10) 0.2500(5) 0.4374(6) 0.046(4) Uani 1 1 d . . .
O34 O -0.0221(7) 0.1981(4) 0.0959(7) 0.039(3) Uani 1 1 d . . .
O35 O 0.5884(7) 0.0842(4) 0.1999(7) 0.034(3) Uani 1 1 d . . .
O36 O 0.1004(7) 0.1687(4) 0.2292(6) 0.033(3) Uani 1 1 d . . .
O37 O 0.4348(7) 0.0717(4) 0.0905(6) 0.032(3) Uani 1 1 d . . .
O38 O 0.5934(7) 0.1472(4) 0.3150(6) 0.035(3) Uani 1 1 d . . .
O39 O 0.1490(7) 0.1909(4) 0.0389(6) 0.030(3) Uani 1 1 d . . .
O40 O 0.3728(11) 0.0334(4) 0.4683(7) 0.055(4) Uani 1 1 d . . .
C1 C 1.1379(10) 0.1075(6) -0.1392(8) 0.027(3) Uani 1 1 d U . .
H1A H 1.2025 0.1022 -0.1175 0.032 Uiso 1 1 calc R . .
C2 C 1.0682(12) 0.1074(6) -0.0961(10) 0.036(5) Uani 1 1 d . . .
H2A H 1.0874 0.1046 -0.0453 0.044 Uiso 1 1 calc R . .
C3 C 0.9693(10) 0.1114(5) -0.1263(8) 0.022(4) Uani 1 1 d . . .
C4 C 0.9486(11) 0.1176(6) -0.2018(10) 0.040(5) Uani 1 1 d . . .
H4A H 0.8840 0.1195 -0.2253 0.049 Uiso 1 1 calc R . .
C5 C 1.0206(12) 0.1210(8) -0.2445(10) 0.047(5) Uani 1 1 d . . .
H5A H 1.0044 0.1272 -0.2949 0.056 Uiso 1 1 calc R . .
C6 C 0.8970(11) 0.1101(5) -0.0827(8) 0.023(4) Uani 1 1 d . . .
C7 C 0.8064(13) 0.1339(7) -0.1036(13) 0.054(6) Uani 1 1 d . . .
H7A H 0.7931 0.1523 -0.1479 0.065 Uiso 1 1 calc R . .
C8 C 0.7364(13) 0.1312(7) -0.0614(17) 0.086(9) Uani 1 1 d . . .
H8A H 0.6756 0.1465 -0.0759 0.103 Uiso 1 1 calc R . .
C9 C 0.8388(14) 0.0812(10) 0.0279(13) 0.068(7) Uani 1 1 d . . .
H9A H 0.8500 0.0629 0.0723 0.081 Uiso 1 1 calc R . .
C10 C 0.9092(13) 0.0850(7) -0.0193(11) 0.052(5) Uani 1 1 d . . .
H10A H 0.9684 0.0682 -0.0036 0.063 Uiso 1 1 calc R . .
C11 C 1.3834(11) 0.0813(6) -0.3494(10) 0.036(5) Uani 1 1 d . . .
H11A H 1.3609 0.0485 -0.3375 0.044 Uiso 1 1 calc R . .
C12 C 1.4558(12) 0.0827(6) -0.3865(9) 0.032(4) Uani 1 1 d . . .
H12A H 1.4819 0.0511 -0.3997 0.039 Uiso 1 1 calc R . .
C13 C 1.4928(11) 0.1297(6) -0.4057(10) 0.035(4) Uani 1 1 d . . .
C14 C 1.4468(10) 0.1749(7) -0.3868(9) 0.035(4) Uani 1 1 d . . .
H14A H 1.4651 0.2080 -0.4016 0.042 Uiso 1 1 calc R . .
C15 C 1.3754(13) 0.1710(6) -0.3471(11) 0.046(5) Uani 1 1 d . . .
H15A H 1.3494 0.2021 -0.3322 0.055 Uiso 1 1 calc R . .
C16 C 1.5709(11) 0.1331(7) -0.4493(9) 0.039(5) Uani 1 1 d . . .
C17 C 1.5810(12) 0.1783(7) -0.4896(9) 0.036(5) Uani 1 1 d . . .
H17A H 1.5388 0.2068 -0.4904 0.043 Uiso 1 1 calc R . .
C18 C 1.6556(12) 0.1798(7) -0.5287(9) 0.036(5) Uani 1 1 d . . .
H18A H 1.6633 0.2090 -0.5577 0.044 Uiso 1 1 calc R . .
C19 C 1.7071(17) 0.0959(10) -0.4860(13) 0.077(7) Uani 1 1 d . . .
H19A H 1.7483 0.0673 -0.4880 0.093 Uiso 1 1 calc R . .
C20 C 1.6378(14) 0.0922(8) -0.4434(11) 0.055(5) Uani 1 1 d . . .
H20A H 1.6356 0.0637 -0.4121 0.066 Uiso 1 1 calc R . .
C21 C 1.106(2) 0.0296(8) -0.3442(13) 0.086(9) Uani 1 1 d . . .
H21A H 1.1138 0.0179 -0.2958 0.103 Uiso 1 1 calc R . .
C22 C 1.0441(16) -0.0008(8) -0.3997(12) 0.062(5) Uani 1 1 d U . .
H22A H 1.0158 -0.0318 -0.3867 0.074 Uiso 1 1 calc R . .
C23 C 1.0268(13) 0.0152(6) -0.4708(9) 0.036(4) Uani 1 1 d . . .
C24 C 1.0840(13) 0.0566(7) -0.4848(11) 0.047(4) Uani 1 1 d U . .
H24A H 1.0859 0.0661 -0.5330 0.056 Uiso 1 1 calc R . .
C25 C 1.1399(16) 0.0844(8) -0.4253(11) 0.057(6) Uani 1 1 d . . .
H25A H 1.1723 0.1146 -0.4362 0.068 Uiso 1 1 calc R . .
N2 N 0.7626(13) 0.1044(7) 0.0037(10) 0.063(4) Uani 1 1 d U . .
H2B H 0.7198 0.1037 0.0315 0.076 Uiso 1 1 calc R . .
N3 N 1.3405(9) 0.1255(5) -0.3281(8) 0.036(4) Uani 1 1 d . . .
N4 N 1.7171(11) 0.1387(7) -0.5242(10) 0.058(5) Uani 1 1 d . . .
H4B H 1.7648 0.1405 -0.5472 0.070 Uiso 1 1 calc R . .
N5 N 1.1493(12) 0.0712(6) -0.3565(7) 0.043(4) Uani 1 1 d . . .
N1 N 1.1147(9) 0.1150(5) -0.2106(7) 0.030(3) Uani 1 1 d . . .
Ni1 Ni 1.22513(14) 0.11935(8) -0.27350(11) 0.0303(5) Uani 1 1 d . . .
O1W O 1.1599(9) 0.1861(5) -0.3277(8) 0.053(4) Uani 1 1 d . . .
H1WA H 1.1342 0.2144 -0.3156 0.079 Uiso 1 1 d R . .
H1WB H 1.1673 0.1896 -0.3720 0.079 Uiso 1 1 d R . .
O2W O 1.2879(9) 0.0555(5) -0.2164(7) 0.051(4) Uani 1 1 d . . .
H2WA H 1.3411 0.0395 -0.2166 0.077 Uiso 1 1 d R . .
H2WB H 1.2749 0.0524 -0.1736 0.077 Uiso 1 1 d R . .
O3W O 1.2967(8) 0.1741(5) -0.1993(7) 0.059(4) Uiso 1 1 d . . .
H3WA H 1.2834 0.1873 -0.1601 0.088 Uiso 1 1 d R . .
H3WB H 1.3447 0.1909 -0.2096 0.088 Uiso 1 1 d R . .
O4W O 0.4070(8) -0.1840(5) 0.2107(7) 0.124(8) Uani 1 1 d R . .
H4WA H 0.4000 -0.2169 0.2175 0.185 Uiso 1 1 d R . .
H4WB H 0.3837 -0.1676 0.2435 0.185 Uiso 1 1 d R . .
O5W O -0.4554(11) -0.0519(9) 0.1111(9) 0.115(8) Uani 1 1 d . . .
H5WA H -0.5064 -0.0330 0.1029 0.172 Uiso 1 1 d R . .
H5WB H -0.4291 -0.0500 0.0734 0.172 Uiso 1 1 d R . .
O6W O -0.069(4) -0.2474(15) 0.5344(19) 0.176(16) Uani 0.50 1 d P . .
H6WA H -0.0838 -0.2791 0.5426 0.265 Uiso 0.50 1 d PR . .
H6WB H -0.1018 -0.2273 0.5575 0.265 Uiso 0.50 1 d PR . .
O7W O -0.194(3) 0.0337(15) 0.185(2) 0.235(7) Uani 1 1 d U . .
H7WA H -0.1360 0.0313 0.1777 0.353 Uiso 1 1 d R . .
H7WB H -0.2300 0.0422 0.1448 0.353 Uiso 1 1 d R . .
O8W O -0.194(4) 0.152(3) 0.216(4) 0.23(3) Uani 0.50 1 d P . .
H8WA H -0.1943 0.1750 0.2490 0.349 Uiso 0.50 1 d PR . .
H8WB H -0.2448 0.1334 0.2125 0.349 Uiso 0.50 1 d PR . .
O9W O -0.851(3) -0.1533(15) 0.6018(19) 0.222(7) Uani 1 1 d U . .
H9WA H -0.8849 -0.1257 0.6048 0.333 Uiso 1 1 d R . .
H9WB H -0.8904 -0.1792 0.5922 0.333 Uiso 1 1 d R . .
O10W O -0.236(2) 0.2151(13) 0.0923(18) 0.196(7) Uani 1 1 d U . .
H10W H -0.2583 0.2327 0.0536 0.294 Uiso 1 1 d R . .
H11W H -0.1804 0.2036 0.0885 0.294 Uiso 1 1 d R . .
O11W O -0.4753(15) -0.1628(11) 0.1204(12) 0.141(10) Uani 1 1 d . . .
H12W H -0.4803 -0.1769 0.0780 0.212 Uiso 1 1 d R . .
H13W H -0.5259 -0.1444 0.1202 0.212 Uiso 1 1 d R . .
O12W O 0.0039(14) -0.1951(9) 0.4283(13) 0.137(9) Uani 1 1 d . . .
H14W H 0.0375 -0.1675 0.4410 0.206 Uiso 1 1 d R . .
H15W H 0.0405 -0.2217 0.4398 0.206 Uiso 1 1 d R . .

loop_
_atom_site_aniso_label
_atom_site_aniso_U_11
_atom_site_aniso_U_22
_atom_site_aniso_U_33
_atom_site_aniso_U_23
_atom_site_aniso_U_13
_atom_site_aniso_U_12
W1 0.0302(3) 0.0276(3) 0.0191(4) 0.0011(2) 0.0064(3) -0.0021(2)
W2 0.0519(4) 0.0282(3) 0.0213(4) 0.0044(3) 0.0059(3) 0.0004(3)
W3 0.0327(3) 0.0264(3) 0.0241(4) -0.0066(3) 0.0055(3) 0.0001(3)
W4 0.0257(3) 0.0253(3) 0.0413(4) 0.0033(3) -0.0051(3) 0.0000(3)
W5 0.0295(3) 0.0189(3) 0.0308(4) -0.0004(3) 0.0025(3) -0.0014(2)
W6 0.0227(3) 0.0233(3) 0.0378(4) -0.0024(3) 0.0043(3) -0.0066(2)
W7 0.0249(3) 0.0240(3) 0.0349(4) 0.0023(3) -0.0034(3) -0.0067(2)
W8 0.0199(3) 0.0425(4) 0.0361(4) -0.0017(3) 0.0117(3) -0.0017(3)
W9 0.0465(4) 0.0266(3) 0.0212(4) -0.0035(3) 0.0062(3) 0.0009(3)
W10 0.0203(3) 0.0239(3) 0.0303(4) -0.0005(3) 0.0037(3) 0.0003(2)
W11 0.0364(3) 0.0388(3) 0.0314(4) 0.0010(3) 0.0206(3) -0.0028(3)
W12 0.0286(3) 0.0188(3) 0.0246(4) -0.0005(2) -0.0009(3) -0.0015(2)
Si1 0.0245(19) 0.029(2) 0.024(2) -0.0006(18) 0.0082(17) -0.0029(17)
O1 0.033(3) 0.029(3) 0.024(3) 0.003(2) 0.008(2) 0.001(2)
O2 0.033(3) 0.029(3) 0.024(3) 0.003(2) 0.008(2) 0.001(2)
O3 0.033(3) 0.029(3) 0.024(3) 0.003(2) 0.008(2) 0.001(2)
O4 0.033(3) 0.029(3) 0.024(3) 0.003(2) 0.008(2) 0.001(2)
O5 0.010(4) 0.021(4) 0.024(5) 0.000(4) 0.000(3) -0.008(3)
O6 0.025(5) 0.025(5) 0.033(6) 0.003(5) -0.002(5) 0.007(4)
O7 0.035(5) 0.020(5) 0.027(6) 0.007(4) 0.011(5) 0.008(4)
O8 0.007(4) 0.027(5) 0.029(6) 0.001(4) -0.008(4) -0.003(4)
O9 0.046(6) 0.025(5) 0.019(6) -0.002(4) 0.018(5) -0.008(5)
O10 0.030(4) 0.009(4) 0.030(5) 0.000(3) 0.008(4) -0.002(3)
O11 0.029(5) 0.018(5) 0.040(7) -0.001(5) -0.003(5) -0.009(4)
O12 0.015(4) 0.030(5) 0.022(6) -0.006(4) 0.005(4) 0.000(4)
O13 0.036(6) 0.028(5) 0.026(6) -0.010(5) -0.007(5) 0.003(5)
O14 0.032(5) 0.026(5) 0.018(6) 0.014(4) -0.009(4) -0.001(4)
O15 0.044(6) 0.022(5) 0.018(6) -0.004(4) 0.014(5) -0.015(4)
O16 0.030(5) 0.027(5) 0.021(6) 0.003(4) 0.003(4) 0.000(4)
O17 0.022(5) 0.029(5) 0.010(5) 0.005(4) 0.006(4) 0.001(4)
O18 0.014(4) 0.027(5) 0.029(6) -0.008(4) -0.001(4) -0.002(4)
O19 0.028(5) 0.002(4) 0.041(7) 0.001(4) -0.010(5) -0.001(4)
O20 0.021(4) 0.013(4) 0.014(5) -0.010(4) 0.006(4) -0.005(4)
O21 0.045(7) 0.057(7) 0.036(7) -0.006(6) 0.009(6) -0.004(6)
O22 0.067(7) 0.054(7) 0.044(7) 0.011(6) 0.036(6) -0.003(6)
O23 0.029(6) 0.044(7) 0.080(10) 0.001(7) -0.001(6) 0.008(5)
O24 0.060(8) 0.053(7) 0.038(8) -0.004(6) 0.009(6) -0.003(6)
O25 0.036(6) 0.035(6) 0.064(9) 0.013(6) -0.019(6) -0.002(5)
O26 0.033(6) 0.031(6) 0.061(8) -0.003(6) -0.010(6) -0.018(5)
O27 0.040(6) 0.025(5) 0.060(8) 0.013(5) 0.005(6) 0.003(5)
O28 0.024(5) 0.036(6) 0.069(9) -0.001(6) 0.006(6) -0.012(5)
O29 0.041(6) 0.029(5) 0.024(6) -0.003(5) 0.006(5) 0.001(5)
O30 0.044(6) 0.028(5) 0.024(6) -0.003(4) 0.019(5) 0.008(5)
O31 0.051(7) 0.018(5) 0.040(7) -0.002(5) -0.010(6) -0.003(5)
O32 0.044(6) 0.024(5) 0.032(7) -0.005(5) 0.001(5) -0.013(5)
O33 0.067(8) 0.046(7) 0.025(7) -0.007(5) 0.010(6) -0.005(6)
O34 0.022(5) 0.034(6) 0.059(8) -0.008(5) 0.000(5) -0.013(5)
O35 0.013(4) 0.018(5) 0.074(8) -0.004(5) 0.018(5) 0.005(4)
O36 0.026(5) 0.041(6) 0.032(7) 0.004(5) 0.004(5) 0.007(5)
O37 0.013(5) 0.036(6) 0.041(7) -0.007(5) -0.008(5) -0.001(4)
O38 0.027(5) 0.023(5) 0.046(7) 0.002(5) -0.018(5) -0.007(4)
O39 0.021(5) 0.036(6) 0.031(6) 0.006(5) 0.000(4) -0.004(4)
O40 0.092(10) 0.027(6) 0.037(8) 0.010(5) -0.009(7) 0.015(6)
C1 0.019(5) 0.035(6) 0.023(6) -0.003(5) -0.002(5) -0.003(5)
C2 0.042(9) 0.024(8) 0.045(11) 0.004(7) 0.012(8) 0.001(7)
C3 0.018(6) 0.020(6) 0.026(9) -0.012(6) 0.002(6) -0.005(5)
C4 0.014(7) 0.040(9) 0.065(13) 0.022(8) 0.001(7) -0.009(7)
C5 0.035(9) 0.077(13) 0.028(10) 0.017(9) 0.005(8) 0.017(9)
C6 0.034(8) 0.017(6) 0.020(9) -0.008(6) 0.006(6) -0.016(6)
C7 0.035(9) 0.045(10) 0.085(15) 0.000(10) 0.016(10) 0.005(8)
C8 0.022(8) 0.041(10) 0.20(3) -0.055(13) 0.036(12) -0.008(8)
C9 0.042(10) 0.102(16) 0.063(14) -0.030(12) 0.018(10) -0.031(11)
C10 0.037(9) 0.059(11) 0.069(13) -0.036(10) 0.031(9) -0.012(8)
C11 0.024(7) 0.026(8) 0.061(12) 0.000(8) 0.013(8) -0.009(6)
C12 0.040(9) 0.027(8) 0.025(9) -0.002(7) -0.006(7) 0.000(7)
C13 0.019(7) 0.036(8) 0.051(11) 0.011(8) 0.007(7) 0.004(7)
C14 0.024(7) 0.041(9) 0.046(11) 0.000(8) 0.022(7) -0.010(7)
C15 0.052(10) 0.019(8) 0.067(13) -0.007(8) 0.015(9) -0.004(7)
C16 0.028(8) 0.061(10) 0.025(10) -0.014(8) 0.000(7) 0.015(8)
C17 0.045(9) 0.047(10) 0.015(9) 0.000(7) 0.006(7) 0.001(8)
C18 0.043(9) 0.053(10) 0.013(9) 0.015(7) 0.002(7) -0.016(8)
C19 0.076(14) 0.088(16) 0.077(16) -0.014(13) 0.037(12) 0.034(13)
C20 0.062(11) 0.055(11) 0.060(13) 0.025(9) 0.041(9) 0.029(9)
C21 0.16(2) 0.050(12) 0.042(14) 0.012(10) 0.004(14) -0.045(14)
C22 0.069(7) 0.057(7) 0.058(8) 0.007(6) 0.007(6) -0.024(6)
C23 0.052(9) 0.035(8) 0.023(10) -0.016(7) 0.015(7) -0.008(7)
C24 0.050(7) 0.052(7) 0.043(7) 0.006(6) 0.018(5) -0.013(6)
C25 0.065(13) 0.061(12) 0.043(13) -0.009(10) 0.008(10) 0.005(10)
N2 0.057(7) 0.069(7) 0.069(7) -0.012(6) 0.024(6) -0.011(6)
N3 0.027(6) 0.036(7) 0.047(9) -0.013(6) 0.012(6) 0.002(6)
N4 0.027(7) 0.085(12) 0.065(12) 0.003(10) 0.018(8) -0.006(8)
N5 0.076(10) 0.043(8) 0.009(8) 0.005(6) 0.009(7) -0.022(7)
N1 0.033(7) 0.043(7) 0.019(7) -0.006(6) 0.014(5) -0.007(6)
Ni1 0.0313(10) 0.0359(10) 0.0248(12) -0.0061(9) 0.0078(8) -0.0084(8)
O1W 0.050(7) 0.044(7) 0.070(9) -0.001(6) 0.026(7) 0.002(6)
O2W 0.049(7) 0.068(8) 0.042(8) 0.022(6) 0.026(6) 0.019(6)
O4W 0.105(14) 0.115(16) 0.160(19) 0.028(14) 0.047(14) -0.006(13)
O5W 0.065(9) 0.22(2) 0.067(11) 0.021(12) 0.031(8) 0.070(11)
O6W 0.37(5) 0.10(2) 0.11(2) 0.078(17) 0.18(2) 0.12(3)
O7W 0.238(9) 0.237(10) 0.232(10) 0.005(7) 0.045(7) -0.007(7)
O8W 0.12(4) 0.26(7) 0.28(7) -0.08(6) -0.07(5) -0.04(4)
O9W 0.219(9) 0.225(10) 0.226(10) 0.001(7) 0.055(7) 0.002(7)
O10W 0.192(9) 0.198(9) 0.201(10) -0.008(7) 0.047(7) -0.006(7)
O11W 0.087(14) 0.25(3) 0.088(15) -0.017(17) 0.010(12) -0.026(17)
O12W 0.087(12) 0.165(19) 0.16(2) -0.028(16) 0.016(13) 0.069(13)

loop_
_atom_type_symbol
_atom_type_description
_atom_type_scat_dispersion_real
_atom_type_scat_dispersion_imag
_atom_type_scat_source
C C 0.0033 0.0016 'International Tables Vol C Tables 4.2.6.8 and 6.1.1.4'
H H 0.0000 0.0000 'International Tables Vol C Tables 4.2.6.8 and 6.1.1.4'
N N 0.0061 0.0033 'International Tables Vol C Tables 4.2.6.8 and 6.1.1.4'
O O 0.0106 0.0060 'International Tables Vol C Tables 4.2.6.8 and 6.1.1.4'
Si Si 0.0817 0.0704 'International Tables Vol C Tables 4.2.6.8 and 6.1.1.4'
Ni Ni 0.3393 1.1124 'International Tables Vol C Tables 4.2.6.8 and 6.1.1.4'
W W -0.8490 6.8722 'International Tables Vol C Tables 4.2.6.8 and 6.1.1.4'

loop_
_geom_angle_atom_site_label_1
_geom_angle_atom_site_label_2
_geom_angle_atom_site_label_3
_geom_angle
_geom_angle_site_symmetry_1
_geom_angle_site_symmetry_3
_geom_angle_publ_flag
O21 W1 O6 102.0(5) . . ?
O21 W1 O39 99.7(5) . . ?
O6 W1 O39 158.2(5) . . ?
O21 W1 O10 101.5(5) . . ?
O6 W1 O10 84.8(4) . . ?
O39 W1 O10 88.6(4) . . ?
O21 W1 O16 100.9(5) . . ?
O6 W1 O16 89.7(4) . . ?
O39 W1 O16 88.5(4) . . ?
O10 W1 O16 157.6(4) . . ?
O21 W1 O17 170.6(5) . . ?
O6 W1 O17 85.5(4) . . ?
O39 W1 O17 73.1(4) . . ?
O10 W1 O17 84.7(4) . . ?
O16 W1 O17 73.2(4) . . ?
O40 W2 O15 100.1(5) . . ?
O40 W2 O29 101.7(5) . . ?
O15 W2 O29 158.0(4) . . ?
O40 W2 O13 101.6(6) . . ?
O15 W2 O13 85.1(4) . . ?
O29 W2 O13 87.4(4) . . ?
O40 W2 O2 100.5(6) . . ?
O15 W2 O2 90.5(4) . . ?
O29 W2 O2 88.7(4) . . ?
O13 W2 O2 157.9(4) . . ?
O40 W2 O1 171.8(5) . . ?
O15 W2 O1 85.2(4) . . ?
O29 W2 O1 73.6(4) . . ?
O13 W2 O1 85.0(4) . . ?
O2 W2 O1 73.0(4) . . ?
O24 W3 O32 101.8(5) . . ?
O24 W3 O10 102.2(5) . . ?
O32 W3 O10 91.4(4) . . ?
O24 W3 O37 100.2(5) . . ?
O32 W3 O37 157.9(5) . . ?
O10 W3 O37 84.8(4) . . ?
O24 W3 O3 98.9(5) . . ?
O32 W3 O3 88.1(4) . . ?
O10 W3 O3 158.6(4) . . ?
O37 W3 O3 87.7(4) . . ?
O24 W3 O20 171.4(5) . . ?
O32 W3 O20 74.5(4) . . ?
O10 W3 O20 85.8(4) . . ?
O37 W3 O20 83.5(4) . . ?
O3 W3 O20 73.4(4) . . ?
O25 W4 O13 101.0(6) . . ?
O25 W4 O35 100.2(6) . . ?
O13 W4 O35 158.6(4) . . ?
O25 W4 O38 99.9(5) . . ?
O13 W4 O38 91.3(5) . . ?
O35 W4 O38 88.2(5) . . ?
O25 W4 O5 101.9(5) . . ?
O13 W4 O5 85.8(4) . . ?
O35 W4 O5 86.8(4) . . ?
O38 W4 O5 158.2(4) . . ?
O25 W4 O12 170.0(5) . . ?
O13 W4 O12 86.7(4) . . ?
O35 W4 O12 72.7(4) . . ?
O38 W4 O12 73.4(4) . . ?
O5 W4 O12 84.8(3) . . ?
O27 W5 O5 102.1(5) . . ?
O27 W5 O15 102.4(5) . . ?
O5 W5 O15 85.7(4) . . ?
O27 W5 O3 99.9(5) . . ?
O5 W5 O3 90.8(4) . . ?
O15 W5 O3 157.6(4) . . ?
O27 W5 O11 99.3(5) . . ?
O5 W5 O11 158.5(4) . . ?
O15 W5 O11 88.0(4) . . ?
O3 W5 O11 87.2(4) . . ?
O27 W5 O20 170.4(4) . . ?
O5 W5 O20 85.3(3) . . ?
O15 W5 O20 84.0(4) . . ?
O3 W5 O20 73.7(4) . . ?
O11 W5 O20 73.6(3) . . ?
O28 W6 O9 101.8(5) . . ?
O28 W6 O11 101.0(5) . . ?
O9 W6 O11 91.6(4) . . ?
O28 W6 O19 100.9(5) . . ?
O9 W6 O19 85.8(4) . . ?
O11 W6 O19 158.0(4) . . ?
O28 W6 O32 100.3(5) . . ?
O9 W6 O32 157.5(4) . . ?
O11 W6 O32 88.3(5) . . ?
O19 W6 O32 86.0(4) . . ?
O28 W6 O20 172.0(5) . . ?
O9 W6 O20 85.2(4) . . ?
O11 W6 O20 74.5(4) . . ?
O19 W6 O20 83.5(3) . . ?
O32 W6 O20 73.1(4) . . ?
O26 W7 O8 103.7(5) . . ?
O26 W7 O4 100.2(5) . . ?
O8 W7 O4 90.7(4) . . ?
O26 W7 O38 97.9(5) . . ?
O8 W7 O38 158.2(4) . . ?
O4 W7 O38 87.7(5) . . ?
O26 W7 O14 101.9(5) . . ?
O8 W7 O14 86.2(4) . . ?
O4 W7 O14 157.8(4) . . ?
O38 W7 O14 87.1(5) . . ?
O26 W7 O12 168.9(5) . . ?
O8 W7 O12 85.2(3) . . ?
O4 W7 O12 72.8(4) . . ?
O38 W7 O12 73.6(4) . . ?
O14 W7 O12 85.1(4) . . ?
O23 W8 O37 102.2(5) . . ?
O23 W8 O4 99.9(5) . . ?
O37 W8 O4 157.8(5) . . ?
O23 W8 O6 101.1(5) . . ?
O37 W8 O6 85.8(4) . . ?
O4 W8 O6 88.2(4) . . ?
O23 W8 O35 101.2(5) . . ?
O37 W8 O35 89.3(4) . . ?
O4 W8 O35 88.2(4) . . ?
O6 W8 O35 157.7(5) . . ?
O23 W8 O12 171.2(5) . . ?
O37 W8 O12 84.8(4) . . ?
O4 W8 O12 73.3(4) . . ?
O6 W8 O12 84.5(4) . . ?
O35 W8 O12 73.4(4) . . ?
O33 W9 O14 101.0(5) . . ?
O33 W9 O29 100.3(5) . . ?
O14 W9 O29 90.4(4) . . ?
O33 W9 O30 99.9(5) . . ?
O14 W9 O30 159.0(4) . . ?
O29 W9 O30 88.1(4) . . ?
O33 W9 O7 101.2(5) . . ?
O14 W9 O7 86.6(4) . . ?
O29 W9 O7 158.5(4) . . ?
O30 W9 O7 87.1(4) . . ?
O33 W9 O1 170.5(5) . . ?
O14 W9 O1 86.4(4) . . ?
O29 W9 O1 73.6(4) . . ?
O30 W9 O1 73.1(4) . . ?
O7 W9 O1 85.0(4) . . ?
O34 W10 O19 103.0(5) . . ?
O34 W10 O39 101.4(5) . . ?
O19 W10 O39 90.8(5) . . ?
O34 W10 O18 99.5(4) . . ?
O19 W10 O18 157.4(4) . . ?
O39 W10 O18 87.7(4) . . ?
O34 W10 O36 101.6(5) . . ?
O19 W10 O36 86.7(5) . . ?
O39 W10 O36 156.8(4) . . ?
O18 W10 O36 85.9(4) . . ?
O34 W10 O17 170.5(4) . . ?
O19 W10 O17 85.3(4) . . ?
O39 W10 O17 73.5(4) . . ?
O18 W10 O17 72.6(4) . . ?
O36 W10 O17 83.3(4) . . ?
O22 W11 O36 102.7(5) . . ?
O22 W11 O2 97.9(5) . . ?
O36 W11 O2 159.0(5) . . ?
O22 W11 O30 100.9(5) . . ?
O36 W11 O30 90.8(4) . . ?
O2 W11 O30 89.1(4) . . ?
O22 W11 O9 100.9(5) . . ?
O36 W11 O9 85.5(4) . . ?
O2 W11 O9 86.8(4) . . ?
O30 W11 O9 158.2(5) . . ?
O22 W11 O1 170.8(5) . . ?
O36 W11 O1 85.3(4) . . ?
O2 W11 O1 74.4(4) . . ?
O30 W11 O1 74.2(4) . . ?
O9 W11 O1 84.1(4) . . ?
O31 W12 O7 101.0(5) . . ?
O31 W12 O18 100.9(5) . . ?
O7 W12 O18 90.6(4) . . ?
O31 W12 O8 101.0(5) . . ?
O7 W12 O8 85.6(4) . . ?
O18 W12 O8 158.1(4) . . ?
O31 W12 O16 99.2(5) . . ?
O7 W12 O16 159.4(4) . . ?
O18 W12 O16 89.6(4) . . ?
O8 W12 O16 86.6(4) . . ?
O31 W12 O17 171.0(4) . . ?
O7 W12 O17 86.1(4) . . ?
O18 W12 O17 73.3(4) . . ?
O8 W12 O17 84.9(4) . . ?
O16 W12 O17 74.2(4) . . ?
O20 Si1 O17 111.2(5) . . ?
O20 Si1 O12 109.7(5) . . ?
O17 Si1 O12 108.6(5) . . ?
O20 Si1 O1 108.7(5) . . ?
O17 Si1 O1 108.6(5) . . ?
O12 Si1 O1 110.1(5) . . ?
Si1 O1 W11 124.5(5) . . ?
Si1 O1 W2 124.2(6) . . ?
W11 O1 W2 91.7(4) . . ?
Si1 O1 W9 123.8(6) . . ?
W11 O1 W9 91.7(4) . . ?
W2 O1 W9 91.2(4) . . ?
W11 O2 W2 120.8(5) . . ?
W5 O3 W3 121.4(5) . . ?
W7 O4 W8 121.7(5) . . ?
W5 O5 W4 150.9(5) . . ?
W1 O6 W8 151.4(6) . . ?
W12 O7 W9 150.3(6) . . ?
W7 O8 W12 150.9(6) . . ?
W6 O9 W11 152.0(6) . . ?
W1 O10 W3 152.7(5) . . ?
W6 O11 W5 120.7(5) . . ?
Si1 O12 W8 124.9(5) . . ?
Si1 O12 W7 124.6(5) . . ?
W8 O12 W7 92.1(3) . . ?
Si1 O12 W4 122.8(5) . . ?
W8 O12 W4 91.8(3) . . ?
W7 O12 W4 91.0(3) . . ?
W4 O13 W2 151.1(6) . . ?
W9 O14 W7 150.2(5) . . ?
W5 O15 W2 152.3(6) . . ?
W1 O16 W12 121.2(5) . . ?
Si1 O17 W12 125.6(5) . . ?
Si1 O17 W10 124.1(5) . . ?
W12 O17 W10 92.0(3) . . ?
Si1 O17 W1 123.2(5) . . ?
W12 O17 W1 91.3(3) . . ?
W10 O17 W1 90.6(3) . . ?
W12 O18 W10 122.0(5) . . ?
W10 O19 W6 151.2(6) . . ?
Si1 O20 W6 124.3(5) . . ?
Si1 O20 W5 125.2(5) . . ?
W6 O20 W5 91.2(3) . . ?
Si1 O20 W3 123.6(5) . . ?
W6 O20 W3 91.2(3) . . ?
W5 O20 W3 91.5(3) . . ?
W9 O29 W2 121.7(5) . . ?
W11 O30 W9 121.0(5) . . ?
W3 O32 W6 121.2(5) . . ?
W4 O35 W8 122.1(5) . . ?
W11 O36 W10 151.3(6) . . ?
W8 O37 W3 151.7(6) . . ?
W4 O38 W7 122.0(5) . . ?
W1 O39 W10 122.8(5) . . ?
N1 C1 C2 121.1(14) . . ?
C1 C2 C3 122.0(16) . . ?
C4 C3 C2 114.5(14) . . ?
C4 C3 C6 123.1(13) . . ?
C2 C3 C6 122.4(14) . . ?
C3 C4 C5 122.8(14) . . ?
N1 C5 C4 118.5(16) . . ?
C10 C6 C7 114.4(17) . . ?
C10 C6 C3 122.4(14) . . ?
C7 C6 C3 123.2(15) . . ?
C8 C7 C6 123(2) . . ?
C7 C8 N2 115.1(18) . . ?
N2 C9 C10 114(2) . . ?
C6 C10 C9 125.8(18) . . ?
C12 C11 N3 123.4(15) . . ?
C11 C12 C13 121.4(15) . . ?
C12 C13 C14 115.5(15) . . ?
C12 C13 C16 123.2(16) . . ?
C14 C13 C16 121.1(15) . . ?
C15 C14 C13 120.3(15) . . ?
N3 C15 C14 123.7(16) . . ?
C17 C16 C20 121.3(17) . . ?
C17 C16 C13 120.1(15) . . ?
C20 C16 C13 118.4(17) . . ?
C18 C17 C16 118.0(16) . . ?
N4 C18 C17 119.3(16) . . ?
N4 C19 C20 122(2) . . ?
C19 C20 C16 116.9(19) . . ?
N5 C21 C22 125(2) . . ?
C23 C22 C21 120.5(19) . . ?
C22 C23 C24 114.1(16) . . ?
C22 C23 C23 123(2) . 3_754 ?
C24 C23 C23 121(2) . 3_754 ?
C23 C24 C25 119.4(18) . . ?
N5 C25 C24 125(2) . . ?
C9 N2 C8 129(2) . . ?
C15 N3 C11 115.5(15) . . ?
C15 N3 Ni1 123.8(12) . . ?
C11 N3 Ni1 120.7(11) . . ?
C19 N4 C18 122.5(18) . . ?
C21 N5 C25 115.4(18) . . ?
C21 N5 Ni1 123.6(14) . . ?
C25 N5 Ni1 120.9(13) . . ?
C1 N1 C5 120.8(14) . . ?
C1 N1 Ni1 119.6(10) . . ?
C5 N1 Ni1 119.5(11) . . ?
O2W Ni1 O3W 94.5(5) . . ?
O2W Ni1 N3 90.6(5) . . ?
O3W Ni1 N3 87.0(5) . . ?
O2W Ni1 O1W 177.6(5) . . ?
O3W Ni1 O1W 83.8(5) . . ?
N3 Ni1 O1W 91.0(5) . . ?
O2W Ni1 N5 91.7(5) . . ?
O3W Ni1 N5 173.6(5) . . ?
N3 Ni1 N5 91.3(6) . . ?
O1W Ni1 N5 90.2(5) . . ?
O2W Ni1 N1 88.0(5) . . ?
O3W Ni1 N1 89.1(5) . . ?
N3 Ni1 N1 175.7(5) . . ?
O1W Ni1 N1 90.3(5) . . ?
N5 Ni1 N1 92.8(6) . . ?

loop_
_geom_bond_atom_site_label_1
_geom_bond_atom_site_label_2
_geom_bond_distance
_geom_bond_site_symmetry_2
_geom_bond_publ_flag
W1 O21 1.698(12) . ?
W1 O6 1.873(10) . ?
W1 O39 1.896(10) . ?
W1 O10 1.900(8) . ?
W1 O16 1.918(10) . ?
W1 O17 2.359(9) . ?
W2 O40 1.716(12) . ?
W2 O15 1.905(9) . ?
W2 O29 1.916(10) . ?
W2 O13 1.924(11) . ?
W2 O2 1.947(10) . ?
W2 O1 2.341(10) . ?
W3 O24 1.765(13) . ?
W3 O32 1.868(11) . ?
W3 O10 1.900(9) . ?
W3 O37 1.919(9) . ?
W3 O3 1.931(10) . ?
W3 O20 2.341(9) . ?
W4 O25 1.708(11) . ?
W4 O13 1.886(12) . ?
W4 O35 1.903(12) . ?
W4 O38 1.904(10) . ?
W4 O5 1.925(8) . ?
W4 O12 2.363(9) . ?
W5 O27 1.715(10) . ?
W5 O5 1.888(8) . ?
W5 O15 1.893(10) . ?
W5 O3 1.917(10) . ?
W5 O11 1.941(10) . ?
W5 O20 2.341(8) . ?
W6 O28 1.719(10) . ?
W6 O9 1.881(10) . ?
W6 O11 1.900(10) . ?
W6 O19 1.950(8) . ?
W6 O32 1.965(12) . ?
W6 O20 2.333(8) . ?
W7 O26 1.728(10) . ?
W7 O8 1.899(9) . ?
W7 O4 1.911(11) . ?
W7 O38 1.930(10) . ?
W7 O14 1.947(11) . ?
W7 O12 2.337(9) . ?
W8 O23 1.677(14) . ?
W8 O37 1.885(10) . ?
W8 O4 1.919(10) . ?
W8 O6 1.928(9) . ?
W8 O35 1.933(11) . ?
W8 O12 2.310(10) . ?
W9 O33 1.680(12) . ?
W9 O14 1.862(11) . ?
W9 O29 1.916(10) . ?
W9 O30 1.934(11) . ?
W9 O7 1.940(10) . ?
W9 O1 2.341(10) . ?
W10 O34 1.717(10) . ?
W10 O19 1.852(8) . ?
W10 O39 1.907(11) . ?
W10 O18 1.918(9) . ?
W10 O36 1.924(11) . ?
W10 O17 2.337(9) . ?
W11 O22 1.726(13) . ?
W11 O36 1.887(11) . ?
W11 O2 1.897(10) . ?
W11 O30 1.906(10) . ?
W11 O9 1.921(10) . ?
W11 O1 2.315(10) . ?
W12 O31 1.696(10) . ?
W12 O7 1.887(10) . ?
W12 O18 1.909(9) . ?
W12 O8 1.917(8) . ?
W12 O16 1.921(10) . ?
W12 O17 2.316(9) . ?
Si1 O20 1.618(9) . ?
Si1 O17 1.619(10) . ?
Si1 O12 1.629(10) . ?
Si1 O1 1.643(12) . ?
C1 N1 1.31(2) . ?
C1 C2 1.37(2) . ?
C2 C3 1.40(2) . ?
C3 C4 1.38(2) . ?
C3 C6 1.41(2) . ?
C4 C5 1.40(3) . ?
C5 N1 1.36(2) . ?
C6 C10 1.31(2) . ?
C6 C7 1.40(2) . ?
C7 C8 1.37(3) . ?
C8 N2 1.37(3) . ?
C9 N2 1.23(3) . ?
C9 C10 1.44(3) . ?
C11 C12 1.33(2) . ?
C11 N3 1.36(2) . ?
C12 C13 1.37(2) . ?
C13 C14 1.39(2) . ?
C13 C16 1.48(2) . ?
C14 C15 1.35(3) . ?
C15 N3 1.33(2) . ?
C16 C17 1.39(2) . ?
C16 C20 1.39(2) . ?
C17 C18 1.38(2) . ?
C18 N4 1.34(2) . ?
C19 N4 1.32(3) . ?
C19 C20 1.37(3) . ?
C21 N5 1.26(3) . ?
C21 C22 1.43(3) . ?
C22 C23 1.35(3) . ?
C23 C24 1.37(2) . ?
C23 C23 1.42(3) 3_754 ?
C24 C25 1.41(3) . ?
C25 N5 1.30(2) . ?
N3 Ni1 2.071(14) . ?
N5 Ni1 2.086(14) . ?
N1 Ni1 2.110(13) . ?
Ni1 O2W 2.036(12) . ?
Ni1 O3W 2.070(12) . ?
Ni1 O1W 2.085(13) . ?

loop_
_geom_hbond_atom_site_label_D
_geom_hbond_atom_site_label_H
_geom_hbond_atom_site_label_A
_geom_hbond_distance_DH
_geom_hbond_distance_HA
_geom_hbond_distance_DA
_geom_hbond_angle_DHA
_geom_hbond_site_symmetry_A
O4W H4WB O27 0.85 2.31 2.893(16) 125.8 .
O5W H5WA O3 0.85 2.19 2.952(19) 148.7 1_455
O5W H5WB O24 0.85 2.13 2.88(2) 146.0 3
O6W H6WA O11W 0.85 2.39 2.94(4) 122.8 4_656
O9W H9WA O22 0.85 2.32 2.90(4) 125.5 3_456
O11W H12W O6W 0.85 2.35 2.94(4) 127.1 4
O12W H15W O16 0.85 2.46 3.10(2) 132.6 2_545
N2 H2B O23 0.86 2.06 2.85(2) 153.4 .
N4 H4B O9W 0.86 1.75 2.60(4) 170.3 3_655
O1W H1WA O26 0.85 2.42 3.037(19) 130.5 4_665
O2W H2WA O5W 0.85 2.30 2.76(2) 113.9 3_655
O3W H3WA O21 0.85 2.07 2.896(17) 163.4 1_655
